data_7023264
loop_
_publ_author_name
'Gupta, Arvind K.'
'Nagarkar, Sanjog S.'
'Boomishankar, Ramamoorthy'

_publ_section_title
;
 Zn(II) coordination polymer of an in situ generated 4-pyridyl (4Py)
 attached bis(amido)phosphate ligand, [PO2(NH4Py)2]- showing preferential
 water uptake over aliphatic alcohols.
;
_journal_issue 30
_journal_name_full 'Dalton transactions (Cambridge, England : 2003)'
_journal_page_first 10964
_journal_page_last 10970
_journal_paper_doi 10.1039/c3dt51123e
_journal_volume 42
_journal_year 2013
_chemical_formula_sum 'C12 H17 N4 O6 P Zn'
_chemical_formula_weight 409.64
_chemical_name_systematic
; 
 ? 
;
_space_group_IT_number 61
_symmetry_cell_setting orthorhombic
_symmetry_space_group_name_Hall '-P 2ac 2ab'
_symmetry_space_group_name_H-M 'P b c a'
_atom_sites_solution_hydrogens geom
_atom_sites_solution_primary direct
_atom_sites_solution_secondary difmap
_audit_creation_method SHELXL-97
_cell_angle_alpha 90.00
_cell_angle_beta 90.00
_cell_angle_gamma 90.00
_cell_formula_units_Z 8
_cell_length_a 14.135(2)
_cell_length_b 15.420(3)
_cell_length_c 18.524(3)
_cell_measurement_reflns_used 5170
_cell_measurement_temperature 100(2)
_cell_measurement_theta_max 24.82
_cell_measurement_theta_min 2.63
_cell_volume 4037.5(12)
_computing_cell_refinement 'Bruker SAINT'
_computing_data_collection 'Bruker APEX2'
_computing_data_reduction 'Bruker SAINT'
_computing_molecular_graphics 'Bruker SHELXTL'
_computing_publication_material 'Bruker SHELXTL'
_computing_structure_refinement 'SHELXL-97 (Sheldrick, 2008)'
_computing_structure_solution 'SHELXS-97 (Sheldrick, 2008)'
_diffrn_ambient_temperature 100(2)
_diffrn_measured_fraction_theta_full 0.995
_diffrn_measured_fraction_theta_max 0.995
_diffrn_measurement_device_type 'Bruker APEX-II CCD'
_diffrn_measurement_method 'phi and omega scans'
_diffrn_radiation_monochromator graphite
_diffrn_radiation_source 'fine-focus sealed tube'
_diffrn_radiation_type MoK\a
_diffrn_radiation_wavelength 0.71073
_diffrn_reflns_av_R_equivalents 0.0779
_diffrn_reflns_av_sigmaI/netI 0.0441
_diffrn_reflns_limit_h_max 18
_diffrn_reflns_limit_h_min -17
_diffrn_reflns_limit_k_max 20
_diffrn_reflns_limit_k_min -20
_diffrn_reflns_limit_l_max 23
_diffrn_reflns_limit_l_min -24
_diffrn_reflns_number 46565
_diffrn_reflns_theta_full 28.28
_diffrn_reflns_theta_max 28.28
_diffrn_reflns_theta_min 4.23
_exptl_absorpt_coefficient_mu 1.326
_exptl_absorpt_correction_T_max 0.7457
_exptl_absorpt_correction_T_min 0.6730
_exptl_absorpt_correction_type multi-scan
_exptl_absorpt_process_details SADABS
_exptl_crystal_colour colorless
_exptl_crystal_density_diffrn 1.348
_exptl_crystal_density_method 'not measured'
_exptl_crystal_description prism
_exptl_crystal_F_000 1680
_exptl_crystal_size_max 0.16
_exptl_crystal_size_mid 0.10
_exptl_crystal_size_min 0.06
_platon_squeeze_details
;
;
_refine_diff_density_max 1.026
_refine_diff_density_min -0.467
_refine_diff_density_rms 0.072
_refine_ls_extinction_method none
_refine_ls_goodness_of_fit_ref 1.036
_refine_ls_hydrogen_treatment constr
_refine_ls_matrix_type full
_refine_ls_number_parameters 190
_refine_ls_number_reflns 4988
_refine_ls_number_restraints 0
_refine_ls_restrained_S_all 1.036
_refine_ls_R_factor_all 0.0706
_refine_ls_R_factor_gt 0.0455
_refine_ls_shift/su_max 0.002
_refine_ls_shift/su_mean 0.000
_refine_ls_structure_factor_coef Fsqd
_refine_ls_weighting_details 'calc w=1/[\s^2^(Fo^2^)+(0.0543P)^2^+2.4069P] where P=(Fo^2^+2Fc^2^)/3'
_refine_ls_weighting_scheme calc
_refine_ls_wR_factor_gt 0.1088
_refine_ls_wR_factor_ref 0.1169
_reflns_number_gt 3620
_reflns_number_total 4988
_reflns_threshold_expression >2sigma(I)
_cod_data_source_file c3dt51123e.txt
_cod_data_source_block ag175_sq
_cod_depositor_comments
;
The following automatic conversions were performed:

'_symmetry_cell_setting' value 'Orthorhombic' changed to
'orthorhombic' according to
/home/saulius/struct/CIF-dictionaries/cif_core.dic dictionary named
'cif_core.dic' version 2.4.2 from 2011-04-26.

Automatic conversion script
Id: cif_fix_values 1891 2012-01-12 08:04:46Z andrius 
;
_cod_original_sg_symbol_H-M Pbca
_cod_database_code 7023264

loop_
_symmetry_equiv_pos_as_xyz
'x, y, z'
'x+1/2, -y+1/2, -z'
'-x, y+1/2, -z+1/2'
'-x+1/2, -y, z+1/2'
'-x, -y, -z'
'-x-1/2, y-1/2, z'
'x, -y-1/2, z-1/2'
'x-1/2, y, -z-1/2'

loop_
_atom_site_label
_atom_site_type_symbol
_atom_site_fract_x
_atom_site_fract_y
_atom_site_fract_z
_atom_site_U_iso_or_equiv
_atom_site_adp_type
_atom_site_occupancy
_atom_site_symmetry_multiplicity
_atom_site_calc_flag
_atom_site_refinement_flags
Zn1 Zn 0.66487(2) 1.03516(2) 0.356659(17) 0.02676(11) Uani 1 1 d .
P1 P 0.84368(5) 0.99552(5) 0.46064(4) 0.02481(16) Uani 1 1 d .
O1 O 0.78498(14) 0.99366(13) 0.39285(10) 0.0300(4) Uani 1 1 d .
O2 O 0.90803(14) 1.06976(13) 0.47423(11) 0.0322(5) Uani 1 1 d .
N1 N 0.91229(17) 0.90752(14) 0.46133(13) 0.0314(5) Uani 1 1 d .
H1 H 0.9703 0.9158 0.4772 0.038 Uiso 1 1 calc R
N2 N 0.76435(16) 0.98410(16) 0.52723(12) 0.0304(6) Uani 1 1 d .
H2 H 0.7047 0.9801 0.5140 0.037 Uiso 1 1 calc R
C1 C 0.5341(2) 0.9304(2) 0.42612(18) 0.0435(8) Uani 1 1 d .
H1A H 0.4765 0.8991 0.4304 0.052 Uiso 1 1 calc R
O3 O 0.54716(17) 0.97013(15) 0.36786(12) 0.0442(6) Uani 1 1 d .
O4 O 0.58722(17) 0.9277(2) 0.47760(14) 0.0622(8) Uani 1 1 d .
C11 C 0.8915(2) 0.82399(18) 0.44078(16) 0.0331(7) Uani 1 1 d .
C12 C 0.8010(2) 0.7978(2) 0.4196(2) 0.0534(10) Uani 1 1 d .
H12 H 0.7497 0.8377 0.4199 0.064 Uiso 1 1 calc R
C13 C 0.7874(3) 0.7142(2) 0.3983(2) 0.0524(10) Uani 1 1 d .
H13 H 0.7256 0.6972 0.3841 0.063 Uiso 1 1 calc R
N14 N 0.85704(18) 0.65367(16) 0.39635(14) 0.0356(6) Uani 1 1 d .
C15 C 0.9423(2) 0.6786(2) 0.41933(17) 0.0374(7) Uani 1 1 d .
H15 H 0.9920 0.6371 0.4196 0.045 Uiso 1 1 calc R
C16 C 0.9619(2) 0.7613(2) 0.44268(17) 0.0377(7) Uani 1 1 d .
H16 H 1.0233 0.7755 0.4600 0.045 Uiso 1 1 calc R
C21 C 0.7820(2) 0.98020(19) 0.60050(15) 0.0299(6) Uani 1 1 d .
C22 C 0.7067(2) 0.9691(2) 0.64863(16) 0.0368(7) Uani 1 1 d .
H22 H 0.6437 0.9645 0.6311 0.044 Uiso 1 1 calc R
C23 C 0.7247(2) 0.9650(2) 0.72143(16) 0.0378(7) Uani 1 1 d .
H23 H 0.6727 0.9580 0.7534 0.045 Uiso 1 1 calc R
N24 N 0.81157(17) 0.97030(16) 0.74958(13) 0.0310(5) Uani 1 1 d .
C25 C 0.8838(2) 0.9809(2) 0.70357(16) 0.0392(8) Uani 1 1 d .
H25 H 0.9460 0.9846 0.7227 0.047 Uiso 1 1 calc R
C26 C 0.8723(2) 0.9865(3) 0.63039(16) 0.0441(9) Uani 1 1 d .
H26 H 0.9257 0.9946 0.6000 0.053 Uiso 1 1 calc R

loop_
_atom_site_aniso_label
_atom_site_aniso_U_11
_atom_site_aniso_U_22
_atom_site_aniso_U_33
_atom_site_aniso_U_23
_atom_site_aniso_U_13
_atom_site_aniso_U_12
Zn1 0.02922(19) 0.03292(18) 0.01814(16) -0.00245(13) -0.00071(14) 0.00040(14)
P1 0.0244(4) 0.0307(4) 0.0193(3) -0.0025(3) -0.0024(3) -0.0023(3)
O1 0.0275(11) 0.0419(11) 0.0206(10) -0.0015(9) -0.0031(8) -0.0007(9)
O2 0.0303(11) 0.0322(10) 0.0340(11) -0.0007(9) -0.0071(9) -0.0052(9)
N1 0.0247(13) 0.0299(12) 0.0395(14) -0.0051(11) -0.0056(11) -0.0035(10)
N2 0.0193(12) 0.0533(16) 0.0187(11) -0.0019(10) -0.0041(9) -0.0024(10)
C1 0.0325(18) 0.062(2) 0.0358(18) 0.0013(16) -0.0012(15) -0.0162(16)
O3 0.0404(13) 0.0577(15) 0.0345(12) 0.0009(11) -0.0022(10) -0.0135(11)
O4 0.0363(14) 0.107(2) 0.0429(15) 0.0216(15) -0.0057(12) -0.0258(14)
C11 0.0298(16) 0.0330(15) 0.0365(17) -0.0039(13) -0.0066(13) 0.0002(12)
C12 0.0285(17) 0.0385(18) 0.093(3) -0.0179(19) -0.0226(19) 0.0050(14)
C13 0.0322(18) 0.0402(18) 0.085(3) -0.0138(18) -0.0186(19) 0.0015(14)
N14 0.0348(15) 0.0327(13) 0.0393(15) -0.0053(11) -0.0080(11) -0.0006(11)
C15 0.0302(16) 0.0401(17) 0.0420(18) -0.0066(14) -0.0093(14) 0.0049(13)
C16 0.0259(15) 0.0455(18) 0.0416(18) -0.0083(14) -0.0110(13) 0.0031(13)
C21 0.0250(15) 0.0437(17) 0.0209(13) -0.0006(12) -0.0005(11) 0.0000(12)
C22 0.0222(15) 0.062(2) 0.0258(15) 0.0015(14) -0.0004(12) -0.0003(14)
C23 0.0274(16) 0.059(2) 0.0265(15) 0.0030(14) 0.0021(12) -0.0020(14)
N24 0.0269(13) 0.0463(14) 0.0197(11) 0.0033(11) 0.0010(9) 0.0026(11)
C25 0.0229(15) 0.073(2) 0.0220(14) -0.0009(15) -0.0039(12) -0.0002(15)
C26 0.0252(16) 0.087(3) 0.0202(15) -0.0032(15) 0.0025(12) -0.0022(17)

loop_
_atom_type_symbol
_atom_type_description
_atom_type_scat_dispersion_real
_atom_type_scat_dispersion_imag
_atom_type_scat_source
C C 0.0033 0.0016 'International Tables Vol C Tables 4.2.6.8 and 6.1.1.4'
H H 0.0000 0.0000 'International Tables Vol C Tables 4.2.6.8 and 6.1.1.4'
N N 0.0061 0.0033 'International Tables Vol C Tables 4.2.6.8 and 6.1.1.4'
O O 0.0106 0.0060 'International Tables Vol C Tables 4.2.6.8 and 6.1.1.4'
P P 0.1023 0.0942 'International Tables Vol C Tables 4.2.6.8 and 6.1.1.4'
Zn Zn 0.2839 1.4301 'International Tables Vol C Tables 4.2.6.8 and 6.1.1.4'

loop_
_geom_angle_atom_site_label_1
_geom_angle_atom_site_label_2
_geom_angle_atom_site_label_3
_geom_angle
_geom_angle_site_symmetry_1
_geom_angle_site_symmetry_3
O1 Zn1 O3 122.74(10) . .
O1 Zn1 N14 108.16(10) . 6_765
O3 Zn1 N14 107.40(10) . 6_765
O1 Zn1 N24 100.51(9) . 4_674
O3 Zn1 N24 102.95(10) . 4_674
N14 Zn1 N24 115.30(10) 6_765 4_674
O2 P1 O1 119.61(12) . .
O2 P1 N1 105.66(12) . .
O1 P1 N1 108.14(12) . .
O2 P1 N2 111.49(12) . .
O1 P1 N2 104.07(12) . .
N1 P1 N2 107.33(13) . .
P1 O1 Zn1 140.05(13) . .
C11 N1 P1 129.5(2) . .
C11 N1 H1 115.3 . .
P1 N1 H1 115.3 . .
C21 N2 P1 127.4(2) . .
C21 N2 H2 116.3 . .
P1 N2 H2 116.3 . .
O4 C1 O3 126.9(3) . .
O4 C1 H1A 116.5 . .
O3 C1 H1A 116.5 . .
C1 O3 Zn1 117.9(2) . .
N1 C11 C16 119.5(3) . .
N1 C11 C12 123.0(3) . .
C16 C11 C12 117.6(3) . .
C13 C12 C11 118.9(3) . .
C13 C12 H12 120.6 . .
C11 C12 H12 120.6 . .
N14 C13 C12 123.9(3) . .
N14 C13 H13 118.1 . .
C12 C13 H13 118.1 . .
C15 N14 C13 116.6(3) . .
C15 N14 Zn1 121.5(2) . 6_755
C13 N14 Zn1 121.9(2) . 6_755
N14 C15 C16 123.3(3) . .
N14 C15 H15 118.3 . .
C16 C15 H15 118.3 . .
C15 C16 C11 119.6(3) . .
C15 C16 H16 120.2 . .
C11 C16 H16 120.2 . .
N2 C21 C26 123.5(3) . .
N2 C21 C22 119.6(3) . .
C26 C21 C22 116.8(3) . .
C23 C22 C21 119.4(3) . .
C23 C22 H22 120.3 . .
C21 C22 H22 120.3 . .
N24 C23 C22 123.4(3) . .
N24 C23 H23 118.3 . .
C22 C23 H23 118.3 . .
C23 N24 C25 117.3(3) . .
C23 N24 Zn1 122.3(2) . 4_675
C25 N24 Zn1 120.4(2) . 4_675
N24 C25 C26 123.2(3) . .
N24 C25 H25 118.4 . .
C26 C25 H25 118.4 . .
C25 C26 C21 119.9(3) . .
C25 C26 H26 120.1 . .
C21 C26 H26 120.1 . .

loop_
_geom_bond_atom_site_label_1
_geom_bond_atom_site_label_2
_geom_bond_distance
_geom_bond_site_symmetry_2
Zn1 O1 1.934(2) .
Zn1 O3 1.954(2) .
Zn1 N14 1.994(2) 6_765
Zn1 N24 2.013(2) 4_674
P1 O2 1.484(2) .
P1 O1 1.505(2) .
P1 N1 1.668(2) .
P1 N2 1.676(2) .
N1 C11 1.375(3) .
N1 H1 0.8800 .
N2 C21 1.381(3) .
N2 H2 0.8800 .
C1 O4 1.215(4) .
C1 O3 1.255(4) .
C1 H1A 0.9500 .
C11 C16 1.388(4) .
C11 C12 1.398(4) .
C12 C13 1.362(5) .
C12 H12 0.9500 .
C13 N14 1.357(4) .
C13 H13 0.9500 .
N14 C15 1.335(4) .
N14 Zn1 1.994(2) 6_755
C15 C16 1.375(4) .
C15 H15 0.9500 .
C16 H16 0.9500 .
C21 C26 1.394(4) .
C21 C22 1.398(4) .
C22 C23 1.374(4) .
C22 H22 0.9500 .
C23 N24 1.337(4) .
C23 H23 0.9500 .
N24 C25 1.340(4) .
N24 Zn1 2.013(2) 4_675
C25 C26 1.368(4) .
C25 H25 0.9500 .
C26 H26 0.9500 .

loop_
_geom_hbond_atom_site_label_D
_geom_hbond_atom_site_label_H
_geom_hbond_atom_site_label_A
_geom_hbond_distance_DH
_geom_hbond_distance_HA
_geom_hbond_distance_DA
_geom_hbond_angle_DHA
_geom_hbond_site_symmetry_A
N1 H1 O2 0.88 1.95 2.828(3) 171.9 5_776
N2 H2 O4 0.88 1.97 2.805(3) 158.9 .

loop_
_geom_torsion_atom_site_label_1
_geom_torsion_atom_site_label_2
_geom_torsion_atom_site_label_3
_geom_torsion_atom_site_label_4
_geom_torsion
_geom_torsion_site_symmetry_1
_geom_torsion_site_symmetry_4
O2 P1 O1 Zn1 -86.2(2) . .
N1 P1 O1 Zn1 152.95(18) . .
N2 P1 O1 Zn1 39.0(2) . .
O3 Zn1 O1 P1 -87.4(2) . .
N14 Zn1 O1 P1 38.4(2) 6_765 .
N24 Zn1 O1 P1 159.6(2) 4_674 .
O2 P1 N1 C11 -168.9(3) . .
O1 P1 N1 C11 -39.7(3) . .
N2 P1 N1 C11 72.0(3) . .
O2 P1 N2 C21 -50.9(3) . .
O1 P1 N2 C21 178.8(2) . .
N1 P1 N2 C21 64.3(3) . .
O4 C1 O3 Zn1 0.1(5) . .
O1 Zn1 O3 C1 38.3(3) . .
N14 Zn1 O3 C1 -87.8(3) 6_765 .
N24 Zn1 O3 C1 150.1(3) 4_674 .
P1 N1 C11 C16 176.8(2) . .
P1 N1 C11 C12 -5.0(5) . .
N1 C11 C12 C13 178.4(4) . .
C16 C11 C12 C13 -3.4(6) . .
C11 C12 C13 N14 0.0(7) . .
C12 C13 N14 C15 2.5(6) . .
C12 C13 N14 Zn1 -174.6(3) . 6_755
C13 N14 C15 C16 -1.5(5) . .
Zn1 N14 C15 C16 175.6(3) 6_755 .
N14 C15 C16 C11 -2.0(5) . .
N1 C11 C16 C15 -177.3(3) . .
C12 C11 C16 C15 4.4(5) . .
P1 N2 C21 C26 0.8(5) . .
P1 N2 C21 C22 -179.0(2) . .
N2 C21 C22 C23 179.8(3) . .
C26 C21 C22 C23 -0.1(5) . .
C21 C22 C23 N24 -0.5(5) . .
C22 C23 N24 C25 0.5(5) . .
C22 C23 N24 Zn1 179.5(2) . 4_675
C23 N24 C25 C26 0.2(5) . .
Zn1 N24 C25 C26 -178.9(3) 4_675 .
N24 C25 C26 C21 -0.7(6) . .
N2 C21 C26 C25 -179.2(3) . .
C22 C21 C26 C25 0.7(5) . .

loop_
_platon_squeeze_void_nr
_platon_squeeze_void_average_x
_platon_squeeze_void_average_y
_platon_squeeze_void_average_z
_platon_squeeze_void_volume
_platon_squeeze_void_count_electrons
_platon_squeeze_void_content
1 -0.026 0.231 0.750 393 87 ' '
2 -0.025 0.269 0.250 393 86 ' '
3 -0.021 0.731 0.750 393 87 ' '
4 -0.026 0.769 0.250 393 86 ' '
